data_7229875
loop_
_publ_author_name
'Yan, Yang-Tian'
'Liu, Jiao'
'Yang, Guo-Ping'
'Zhang, Fang'
'Fan, Ya-Ke'
'Zhang, Wen-Yan'
'Wang, Yao-Yu'

_publ_section_title
;
 Highly selective luminescence sensing for the detection of nitrobenzene
 and Fe3+ by new Cd(ii)-based MOFs
;
_journal_issue 4
_journal_name_full CrystEngComm
_journal_page_first 477
_journal_paper_doi 10.1039/C7CE01920C
_journal_volume 20
_journal_year 2018
_chemical_formula_moiety 'C27 H18 Cd2 N O11'
_chemical_formula_sum 'C27 H18 Cd2 N O11'
_chemical_formula_weight 757.22
_space_group_crystal_system monoclinic
_space_group_IT_number 15
_space_group_name_Hall '-C 2yc'
_space_group_name_H-M_alt 'C 1 2/c 1'
_symmetry_space_group_name_Hall '-C 2yc'
_symmetry_space_group_name_H-M 'C 1 2/c 1'
_atom_sites_solution_hydrogens geom
_audit_creation_date 2017-02-21
_audit_creation_method
;
Olex2 1.2-beta
(compiled 2016.09.09 svn.r3337 for OlexSys, GUI svn.r5227)
;
_audit_update_record
;
2017-08-14 deposited with the CCDC.
2017-12-11 downloaded from the CCDC.
;
_cell_angle_alpha 90
_cell_angle_beta 91.365(6)
_cell_angle_gamma 90
_cell_formula_units_Z 8
_cell_length_a 31.840(10)
_cell_length_b 13.478(4)
_cell_length_c 19.854(6)
_cell_measurement_reflns_used 4679
_cell_measurement_temperature 296.15
_cell_measurement_theta_max 25.56
_cell_measurement_theta_min 2.39
_cell_volume 8518(4)
_computing_molecular_graphics 'Olex2 (Dolomanov et al., 2009)'
_computing_publication_material 'Olex2 (Dolomanov et al., 2009)'
_computing_structure_refinement 'ShelXL (Sheldrick, 2015)'
_diffrn_ambient_temperature 296.15
_diffrn_measured_fraction_theta_full 0.991
_diffrn_measured_fraction_theta_max 0.991
_diffrn_measurement_device_type 'Bruker P4'
_diffrn_radiation_type MoK\a
_diffrn_radiation_wavelength 0.71073
_diffrn_reflns_av_R_equivalents 0.0757
_diffrn_reflns_av_unetI/netI 0.0951
_diffrn_reflns_Laue_measured_fraction_full 0.991
_diffrn_reflns_Laue_measured_fraction_max 0.991
_diffrn_reflns_limit_h_max 37
_diffrn_reflns_limit_h_min -24
_diffrn_reflns_limit_k_max 16
_diffrn_reflns_limit_k_min -15
_diffrn_reflns_limit_l_max 23
_diffrn_reflns_limit_l_min -21
_diffrn_reflns_number 20149
_diffrn_reflns_point_group_measured_fraction_full 0.991
_diffrn_reflns_point_group_measured_fraction_max 0.991
_diffrn_reflns_theta_full 25.000
_diffrn_reflns_theta_max 25.000
_diffrn_reflns_theta_min 1.279
_exptl_absorpt_coefficient_mu 1.039
_exptl_absorpt_correction_T_max 0.8114
_exptl_absorpt_correction_T_min 0.7668
_exptl_absorpt_correction_type multi-scan
_exptl_absorpt_process_details sadabs
_exptl_crystal_colour colourless
_exptl_crystal_colour_primary colourless
_exptl_crystal_density_diffrn 1.181
_exptl_crystal_description block
_exptl_crystal_F_000 2968
_exptl_crystal_size_max 0.27
_exptl_crystal_size_mid 0.23
_exptl_crystal_size_min 0.21
_refine_diff_density_max 1.018
_refine_diff_density_min -1.207
_refine_diff_density_rms 0.119
_refine_ls_extinction_method none
_refine_ls_goodness_of_fit_ref 1.044
_refine_ls_hydrogen_treatment constr
_refine_ls_matrix_type full
_refine_ls_number_parameters 373
_refine_ls_number_reflns 7436
_refine_ls_number_restraints 2
_refine_ls_restrained_S_all 1.044
_refine_ls_R_factor_all 0.0733
_refine_ls_R_factor_gt 0.0589
_refine_ls_shift/su_max 0.001
_refine_ls_shift/su_mean 0.000
_refine_ls_structure_factor_coef Fsqd
_refine_ls_weighting_details 'w=1/[\s^2^(Fo^2^)+(0.0661P)^2^+16.4629P] where P=(Fo^2^+2Fc^2^)/3'
_refine_ls_weighting_scheme calc
_refine_ls_wR_factor_gt 0.1526
_refine_ls_wR_factor_ref 0.1603
_reflns_Friedel_coverage 0.000
_reflns_number_gt 5609
_reflns_number_total 7436
_reflns_threshold_expression 'I > 2\s(I)'
_cod_data_source_file c7ce01920c2.cif
_cod_data_source_block 3
_cod_depositor_comments 'Adding full bibliography for 7229873--7229875.cif.'
_cod_original_cell_volume 8518(5)
_cod_database_code 7229875
_shelx_space_group_comment
;
The symmetry employed for this shelxl refinement is uniquely defined
by the following loop, which should always be used as a source of
symmetry information in preference to the above space-group names.
They are only intended as comments.
;
_shelx_estimated_absorpt_t_max 0.811
_shelx_estimated_absorpt_t_min 0.767
_olex2_refinement_description
;
1. Fixed Uiso
 At 1.2 times of:
  All C(H) groups
 At 1.5 times of:
  All C(H,H,H) groups
2. Restrained distances
 H25A-H26C
 2.45 with sigma of 0.01
 H25C-H26C
 2.45 with sigma of 0.01
3.a Aromatic/amide H refined with riding coordinates:
 C22(H22), C13(H13), C15(H15), C17(H17), C20(H20), C12(H12), C3(H3), C8(H8),
 C6(H6)
3.b Idealised Me refined as rotating group:
 C25(H25A,H25B,H25C), C27(H27A,H27B,H27C), C26(H26A,H26B,H26C)
;
_shelx_shelxl_version_number 2014/7
_olex2_submission_special_instructions 'No special instructions were received'

loop_
_space_group_symop_operation_xyz
'x, y, z'
'-x, y, -z+1/2'
'x+1/2, y+1/2, z'
'-x+1/2, y+1/2, -z+1/2'
'-x, -y, -z'
'x, -y, z-1/2'
'-x+1/2, -y+1/2, -z'
'x+1/2, -y+1/2, z-1/2'

loop_
_atom_site_label
_atom_site_type_symbol
_atom_site_fract_x
_atom_site_fract_y
_atom_site_fract_z
_atom_site_U_iso_or_equiv
_atom_site_adp_type
_atom_site_occupancy
_atom_site_site_symmetry_order
_atom_site_calc_flag
_atom_site_refinement_flags_posn
O8 O 0.14116(15) 0.4712(4) 0.3610(3) 0.0553(14) Uani 1 1 d .
Cd1 Cd 0.17482(2) -0.38013(3) 0.35994(2) 0.03113(16) Uani 1 1 d .
Cd2 Cd 0.10359(2) 0.66437(4) 0.48999(3) 0.04351(18) Uani 1 1 d .
C22 C 0.09886(19) 0.2963(4) 0.3933(4) 0.0384(16) Uani 1 1 d .
H22 H 0.1261 0.2926 0.3778 0.046 Uiso 1 1 calc R
C10 C 0.13829(19) -0.0793(4) 0.3937(4) 0.0388(16) Uani 1 1 d .
C21 C 0.08068(19) 0.3886(4) 0.3992(3) 0.0336(14) Uani 1 1 d .
C14 C 0.09862(19) 0.1077(4) 0.4039(4) 0.0381(16) Uani 1 1 d .
C11 C 0.1566(2) -0.1795(4) 0.3837(4) 0.0367(15) Uani 1 1 d .
C16 C 0.07855(19) 0.2085(5) 0.4094(4) 0.0379(16) Uani 1 1 d .
C13 C 0.0762(2) 0.0221(5) 0.4048(4) 0.0471(19) Uani 1 1 d .
H13 H 0.0471 0.0255 0.4070 0.057 Uiso 1 1 calc R
C15 C 0.14244(18) 0.1000(4) 0.3977(4) 0.0355(15) Uani 1 1 d .
H15 H 0.1585 0.1577 0.3979 0.043 Uiso 1 1 calc R
C17 C 0.03781(19) 0.2176(5) 0.4345(4) 0.0442(18) Uani 1 1 d .
H17 H 0.0235 0.1609 0.4475 0.053 Uiso 1 1 calc R
C9 C 0.16231(18) 0.0096(4) 0.3912(3) 0.0315(14) Uani 1 1 d .
C20 C 0.0407(2) 0.3959(5) 0.4236(4) 0.0409(17) Uani 1 1 d .
H20 H 0.0285 0.4579 0.4291 0.049 Uiso 1 1 calc R
C18 C 0.0184(2) 0.3103(5) 0.4402(4) 0.0438(18) Uani 1 1 d .
C12 C 0.0956(2) -0.0713(5) 0.4026(4) 0.051(2) Uani 1 1 d .
H12 H 0.0794 -0.1284 0.4071 0.061 Uiso 1 1 calc R
C2 C 0.27899(18) -0.0155(4) 0.4373(3) 0.0315(14) Uani 1 1 d .
C3 C 0.29642(19) 0.0217(5) 0.3780(3) 0.0351(15) Uani 1 1 d .
H3 H 0.3254 0.0263 0.3747 0.042 Uiso 1 1 calc R
C4 C 0.27067(19) 0.0519(4) 0.3240(3) 0.0322(14) Uani 1 1 d .
C7 C 0.20933(18) 0.0095(4) 0.3881(3) 0.0297(14) Uani 1 1 d .
C8 C 0.2352(2) -0.0212(5) 0.4395(4) 0.0385(16) Uani 1 1 d .
H8 H 0.2232 -0.0472 0.4780 0.046 Uiso 1 1 calc R
C6 C 0.22771(18) 0.0457(4) 0.3296(3) 0.0307(14) Uani 1 1 d .
H6 H 0.2105 0.0661 0.2937 0.037 Uiso 1 1 calc R
C1 C 0.3067(2) -0.0554(5) 0.4917(3) 0.0363(15) Uani 1 1 d .
C5 C 0.2905(2) 0.0833(5) 0.2593(3) 0.0336(14) Uani 1 1 d .
C19 C -0.0257(2) 0.3181(5) 0.4648(4) 0.0432(18) Uani 1 1 d .
O4 O 0.26833(15) 0.0814(4) 0.2064(3) 0.0499(13) Uani 1 1 d .
O7 O -0.04730(15) 0.3946(4) 0.4511(3) 0.0551(14) Uani 1 1 d .
O5 O 0.32867(15) 0.1087(4) 0.2603(3) 0.0522(13) Uani 1 1 d .
O16 O 0.28906(16) -0.0831(4) 0.5458(3) 0.0555(14) Uani 1 1 d .
O3 O 0.34560(15) -0.0551(4) 0.4837(3) 0.0510(13) Uani 1 1 d .
O6 O -0.04019(15) 0.2501(4) 0.5008(3) 0.0620(16) Uani 1 1 d .
C23 C 0.1053(2) 0.4806(5) 0.3847(4) 0.0428(17) Uani 1 1 d .
O9 O 0.08822(16) 0.5636(3) 0.3972(3) 0.0498(13) Uani 1 1 d .
O2 O 0.18918(16) -0.1940(3) 0.3538(3) 0.0535(14) Uani 1 1 d .
O1 O 0.13569(15) -0.2559(3) 0.4060(3) 0.0576(15) Uani 1 1 d .
O10 O 0.1315(2) 0.7523(6) 0.5780(4) 0.097(2) Uani 1 1 d .
C25 C 0.2085(3) 0.7854(9) 0.5893(7) 0.100(4) Uani 1 1 d .
H25A H 0.2135 0.8491 0.6098 0.150 Uiso 1 1 calc DGR
H25B H 0.2060 0.7930 0.5413 0.150 Uiso 1 1 calc GR
H25C H 0.2316 0.7420 0.6002 0.150 Uiso 1 1 calc DGR
C24 C 0.1694(6) 0.7429(9) 0.6150(9) 0.122(6) Uani 1 1 d .
N1 N 0.1670(4) 0.7076(8) 0.6717(8) 0.126(4) Uani 1 1 d .
C27 C 0.1230(5) 0.6631(11) 0.6928(10) 0.159(7) Uani 1 1 d .
H27A H 0.1020 0.6797 0.6592 0.239 Uiso 1 1 calc GR
H27B H 0.1152 0.6904 0.7354 0.239 Uiso 1 1 calc GR
H27C H 0.1251 0.5922 0.6965 0.239 Uiso 1 1 calc GR
C26 C 0.2056(5) 0.7025(10) 0.7164(7) 0.128(5) Uani 1 1 d .
H26A H 0.2253 0.6569 0.6976 0.192 Uiso 1 1 calc GR
H26B H 0.1980 0.6802 0.7604 0.192 Uiso 1 1 calc GR
H26C H 0.2181 0.7671 0.7198 0.192 Uiso 1 1 calc DGR

loop_
_atom_site_aniso_label
_atom_site_aniso_U_11
_atom_site_aniso_U_22
_atom_site_aniso_U_33
_atom_site_aniso_U_23
_atom_site_aniso_U_13
_atom_site_aniso_U_12
O8 0.047(3) 0.040(3) 0.080(4) -0.008(3) 0.022(3) -0.018(2)
Cd1 0.0334(3) 0.0240(2) 0.0366(3) -0.00056(19) 0.0120(2) 0.00329(18)
Cd2 0.0291(3) 0.0383(3) 0.0638(4) -0.0038(2) 0.0155(2) 0.0045(2)
C22 0.028(3) 0.028(3) 0.061(5) -0.003(3) 0.019(3) -0.003(3)
C10 0.029(3) 0.020(3) 0.068(5) -0.002(3) 0.013(3) 0.006(3)
C21 0.033(3) 0.025(3) 0.043(4) 0.002(3) 0.002(3) -0.003(3)
C14 0.029(3) 0.027(3) 0.059(5) -0.008(3) 0.019(3) 0.000(3)
C11 0.036(3) 0.023(3) 0.051(4) -0.007(3) 0.012(3) -0.004(3)
C16 0.027(3) 0.027(3) 0.060(4) 0.002(3) 0.012(3) 0.004(3)
C13 0.029(3) 0.026(3) 0.088(6) 0.007(4) 0.021(4) 0.002(3)
C15 0.024(3) 0.022(3) 0.061(4) 0.003(3) 0.016(3) 0.003(2)
C17 0.028(3) 0.029(3) 0.077(5) 0.006(3) 0.024(3) 0.001(3)
C9 0.026(3) 0.030(3) 0.040(4) 0.002(3) 0.010(3) 0.002(3)
C20 0.038(4) 0.026(3) 0.059(5) -0.002(3) 0.018(3) 0.001(3)
C18 0.032(3) 0.026(3) 0.074(5) -0.005(3) 0.012(4) 0.003(3)
C12 0.029(3) 0.028(3) 0.097(6) 0.003(4) 0.029(4) -0.007(3)
C2 0.031(3) 0.031(3) 0.032(3) -0.002(3) 0.005(3) -0.002(3)
C3 0.025(3) 0.035(3) 0.047(4) 0.006(3) 0.016(3) -0.001(3)
C4 0.035(3) 0.024(3) 0.037(4) 0.003(3) 0.011(3) 0.002(3)
C7 0.031(3) 0.024(3) 0.035(4) 0.006(3) 0.012(3) 0.003(3)
C8 0.036(3) 0.029(3) 0.051(4) 0.008(3) 0.016(3) 0.002(3)
C6 0.029(3) 0.027(3) 0.036(4) 0.005(3) 0.009(3) 0.005(3)
C1 0.035(4) 0.034(3) 0.040(4) 0.005(3) 0.010(3) 0.004(3)
C5 0.034(4) 0.030(3) 0.037(4) 0.008(3) 0.010(3) 0.006(3)
C19 0.034(4) 0.030(3) 0.066(5) -0.006(3) 0.017(4) 0.002(3)
O4 0.040(3) 0.062(3) 0.048(3) 0.009(3) 0.016(3) -0.007(2)
O7 0.038(3) 0.041(3) 0.087(4) 0.007(3) 0.016(3) 0.012(2)
O5 0.039(3) 0.065(3) 0.053(3) 0.006(3) 0.015(2) -0.014(2)
O16 0.049(3) 0.070(3) 0.047(3) 0.024(3) -0.001(3) -0.004(3)
O3 0.043(3) 0.052(3) 0.058(3) 0.014(2) 0.002(2) 0.007(2)
O6 0.037(3) 0.043(3) 0.108(5) 0.018(3) 0.031(3) 0.007(2)
C23 0.045(4) 0.029(4) 0.054(4) 0.009(3) 0.003(4) -0.011(3)
O9 0.059(3) 0.022(2) 0.068(3) -0.001(2) -0.001(3) 0.000(2)
O2 0.051(3) 0.031(2) 0.080(4) 0.000(2) 0.033(3) 0.004(2)
O1 0.057(3) 0.021(2) 0.097(4) 0.005(3) 0.034(3) 0.004(2)
O10 0.072(4) 0.090(5) 0.128(7) -0.047(5) 0.002(5) 0.001(4)
C25 0.081(7) 0.088(8) 0.133(10) 0.008(7) 0.012(7) -0.010(6)
C24 0.173(15) 0.062(7) 0.134(13) -0.027(8) 0.070(12) -0.032(9)
N1 0.151(11) 0.088(7) 0.141(11) -0.020(8) 0.065(10) 0.000(7)
C27 0.160(14) 0.108(11) 0.214(18) 0.044(11) 0.081(14) -0.020(10)
C26 0.155(13) 0.093(9) 0.133(12) -0.039(8) -0.052(11) -0.005(9)

loop_
_atom_type_symbol
_atom_type_description
_atom_type_scat_dispersion_real
_atom_type_scat_dispersion_imag
_atom_type_scat_source
C C 0.0033 0.0016 'International Tables Vol C Tables 4.2.6.8 and 6.1.1.4'
H H 0.0000 0.0000 'International Tables Vol C Tables 4.2.6.8 and 6.1.1.4'
Cd Cd -0.8075 1.2024 'International Tables Vol C Tables 4.2.6.8 and 6.1.1.4'
N N 0.0061 0.0033 'International Tables Vol C Tables 4.2.6.8 and 6.1.1.4'
O O 0.0106 0.0060 'International Tables Vol C Tables 4.2.6.8 and 6.1.1.4'

loop_
_geom_angle_atom_site_label_1
_geom_angle_atom_site_label_2
_geom_angle_atom_site_label_3
_geom_angle
_geom_angle_site_symmetry_1
_geom_angle_site_symmetry_3
C23 O8 Cd1 110.4(4) . 1_565
O8 Cd1 C5 92.90(19) 1_545 4_545
O8 Cd1 O4 100.51(18) 1_545 4_545
O8 Cd1 O5 86.75(19) 1_545 4_545
O8 Cd1 O2 162.12(18) 1_545 .
O8 Cd1 O1 112.32(17) 1_545 .
O4 Cd1 C5 27.76(18) 4_545 4_545
O4 Cd1 O5 55.81(17) 4_545 4_545
O4 Cd1 O2 92.85(17) 4_545 .
O5 Cd1 C5 28.11(18) 4_545 4_545
O5 Cd1 O2 91.05(18) 4_545 .
O16 Cd1 O8 91.7(2) 7_546 1_545
O16 Cd1 C5 119.0(2) 7_546 4_545
O16 Cd1 O4 91.89(19) 7_546 4_545
O16 Cd1 O5 146.58(18) 7_546 4_545
O16 Cd1 O2 99.7(2) 7_546 .
O16 Cd1 O1 95.8(2) 7_546 .
O2 Cd1 C5 93.48(17) . 4_545
O1 Cd1 C5 136.6(2) . 4_545
O1 Cd1 O4 145.94(18) . 4_545
O1 Cd1 O5 115.59(19) . 4_545
O1 Cd1 O2 53.17(15) . .
O7 Cd2 C19 28.28(19) 5_566 5_566
O7 Cd2 O6 56.39(17) 5_566 5_566
O7 Cd2 O9 92.80(19) 5_566 .
O3 Cd2 C19 130.7(2) 7_556 5_566
O3 Cd2 O7 102.77(18) 7_556 5_566
O3 Cd2 O6 157.96(19) 7_556 5_566
O3 Cd2 O9 86.45(18) 7_556 .
O3 Cd2 O1 98.55(18) 7_556 1_565
O3 Cd2 O10 84.0(2) 7_556 .
O6 Cd2 C19 28.12(19) 5_566 5_566
O9 Cd2 C19 97.9(2) . 5_566
O9 Cd2 O6 100.6(2) . 5_566
O1 Cd2 C19 130.5(2) 1_565 5_566
O1 Cd2 O7 156.0(2) 1_565 5_566
O1 Cd2 O6 103.35(18) 1_565 5_566
O1 Cd2 O9 77.51(18) 1_565 .
O1 Cd2 O10 98.3(3) 1_565 .
O10 Cd2 C19 92.6(2) . 5_566
O10 Cd2 O7 94.8(2) . 5_566
O10 Cd2 O6 90.3(2) . 5_566
O10 Cd2 O9 168.9(2) . .
C21 C22 H22 118.3 . .
C21 C22 C16 123.4(6) . .
C16 C22 H22 118.3 . .
C9 C10 C11 123.2(5) . .
C12 C10 C11 118.6(6) . .
C12 C10 C9 118.1(5) . .
C22 C21 C23 120.5(6) . .
C20 C21 C22 119.2(6) . .
C20 C21 C23 120.2(6) . .
C13 C14 C16 122.8(6) . .
C13 C14 C15 117.5(6) . .
C15 C14 C16 119.7(5) . .
O2 C11 C10 123.4(6) . .
O2 C11 O1 118.9(5) . .
O1 C11 C10 117.7(5) . .
C22 C16 C14 123.4(5) . .
C22 C16 C17 116.5(6) . .
C17 C16 C14 120.0(5) . .
C14 C13 H13 119.0 . .
C14 C13 C12 122.0(6) . .
C12 C13 H13 119.0 . .
C14 C15 H15 119.0 . .
C9 C15 C14 122.0(6) . .
C9 C15 H15 119.0 . .
C16 C17 H17 119.4 . .
C18 C17 C16 121.3(6) . .
C18 C17 H17 119.4 . .
C10 C9 C7 122.6(5) . .
C15 C9 C10 119.5(5) . .
C15 C9 C7 117.7(5) . .
C21 C20 H20 119.9 . .
C21 C20 C18 120.3(6) . .
C18 C20 H20 119.9 . .
C17 C18 C19 120.5(6) . .
C20 C18 C17 119.3(6) . .
C20 C18 C19 120.2(6) . .
C10 C12 C13 120.6(6) . .
C10 C12 H12 119.7 . .
C13 C12 H12 119.7 . .
C3 C2 C1 120.0(5) . .
C8 C2 C3 117.4(6) . .
C8 C2 C1 122.3(6) . .
C2 C3 H3 119.6 . .
C4 C3 C2 120.7(5) . .
C4 C3 H3 119.6 . .
C3 C4 C5 119.2(5) . .
C6 C4 C3 119.1(5) . .
C6 C4 C5 121.5(6) . .
C8 C7 C9 123.8(5) . .
C8 C7 C6 118.1(5) . .
C6 C7 C9 118.1(5) . .
C2 C8 H8 118.5 . .
C7 C8 C2 123.1(6) . .
C7 C8 H8 118.5 . .
C4 C6 C7 121.6(6) . .
C4 C6 H6 119.2 . .
C7 C6 H6 119.2 . .
O16 C1 C2 116.9(5) . .
O3 C1 C2 118.7(6) . .
O3 C1 O16 124.3(6) . .
C4 C5 Cd1 174.2(4) . 4
O4 C5 Cd1 59.9(3) . 4
O4 C5 C4 118.2(6) . .
O4 C5 O5 122.8(6) . .
O5 C5 Cd1 63.1(4) . 4
O5 C5 C4 119.0(6) . .
C18 C19 Cd2 178.8(5) . 5_566
O7 C19 Cd2 59.6(3) . 5_566
O7 C19 C18 119.7(6) . .
O6 C19 Cd2 61.0(3) . 5_566
O6 C19 C18 119.5(6) . .
O6 C19 O7 120.7(6) . .
C5 O4 Cd1 92.3(4) . 4
C19 O7 Cd2 92.1(4) . 5_566
C5 O5 Cd1 88.8(4) . 4
C1 O16 Cd1 122.8(4) . 7_546
C1 O3 Cd2 132.7(4) . 7_556
C19 O6 Cd2 90.8(4) . 5_566
O8 C23 C21 118.4(6) . .
O8 C23 O9 124.2(6) . .
O9 C23 C21 117.4(6) . .
C23 O9 Cd2 125.8(5) . .
C11 O2 Cd1 88.8(4) . .
Cd2 O1 Cd1 101.98(17) 1_545 .
C11 O1 Cd1 98.9(4) . .
C11 O1 Cd2 150.5(5) . 1_545
C24 O10 Cd2 132.2(7) . .
H25A C25 H25B 109.5 . .
H25A C25 H25C 109.5 . .
H25B C25 H25C 109.5 . .
C24 C25 H25A 109.5 . .
C24 C25 H25B 109.5 . .
C24 C25 H25C 109.5 . .
O10 C24 C25 120.4(14) . .
N1 C24 O10 116.5(15) . .
N1 C24 C25 122.6(18) . .
C24 N1 C27 117.5(16) . .
C24 N1 C26 119.6(15) . .
C26 N1 C27 122.8(13) . .
N1 C27 H27A 109.5 . .
N1 C27 H27B 109.5 . .
N1 C27 H27C 109.5 . .
H27A C27 H27B 109.5 . .
H27A C27 H27C 109.5 . .
H27B C27 H27C 109.5 . .
N1 C26 H26A 109.5 . .
N1 C26 H26B 109.5 . .
N1 C26 H26C 109.5 . .
H26A C26 H26B 109.5 . .
H26A C26 H26C 109.5 . .
H26B C26 H26C 109.5 . .

loop_
_geom_bond_atom_site_label_1
_geom_bond_atom_site_label_2
_geom_bond_distance
_geom_bond_site_symmetry_2
O8 Cd1 2.272(5) 1_565
O8 C23 1.250(8) .
Cd1 O8 2.272(5) 1_545
Cd1 C5 2.682(6) 4_545
Cd1 O4 2.323(4) 4_545
Cd1 O5 2.392(5) 4_545
Cd1 O16 2.229(5) 7_546
Cd1 O2 2.554(5) .
Cd1 O1 2.291(4) .
Cd2 C19 2.670(6) 5_566
Cd2 O7 2.305(5) 5_566
Cd2 O3 2.240(5) 7_556
Cd2 O6 2.336(5) 5_566
Cd2 O9 2.331(5) .
Cd2 O1 2.250(5) 1_565
Cd2 O10 2.275(8) .
C22 H22 0.9300 .
C22 C21 1.379(8) .
C22 C16 1.389(8) .
C10 C11 1.486(8) .
C10 C9 1.423(8) .
C10 C12 1.380(8) .
C21 C20 1.375(9) .
C21 C23 1.499(8) .
C14 C16 1.507(8) .
C14 C13 1.357(9) .
C14 C15 1.407(8) .
C11 O2 1.223(8) .
C11 O1 1.309(7) .
C16 C17 1.406(8) .
C13 H13 0.9300 .
C13 C12 1.404(9) .
C15 H15 0.9300 .
C15 C9 1.381(8) .
C17 H17 0.9300 .
C17 C18 1.400(9) .
C9 C7 1.500(8) .
C20 H20 0.9300 .
C20 C18 1.398(9) .
C18 C19 1.500(9) .
C12 H12 0.9300 .
C2 C3 1.407(8) .
C2 C8 1.398(9) .
C2 C1 1.480(9) .
C3 H3 0.9300 .
C3 C4 1.394(9) .
C4 C6 1.378(8) .
C4 C5 1.505(8) .
C7 C8 1.361(9) .
C7 C6 1.401(8) .
C8 H8 0.9300 .
C6 H6 0.9300 .
C1 O16 1.279(8) .
C1 O3 1.252(8) .
C5 Cd1 2.682(6) 4
C5 O4 1.250(8) .
C5 O5 1.264(8) .
C19 Cd2 2.670(6) 5_566
C19 O7 1.265(8) .
C19 O6 1.258(8) .
O4 Cd1 2.323(4) 4
O7 Cd2 2.305(5) 5_566
O5 Cd1 2.392(5) 4
O16 Cd1 2.229(5) 7_546
O3 Cd2 2.240(5) 7_556
O6 Cd2 2.336(5) 5_566
C23 O9 1.271(8) .
O1 Cd2 2.249(5) 1_545
O10 C24 1.402(19) .
C25 H25A 0.9600 .
C25 H25B 0.9600 .
C25 H25C 0.9600 .
C25 C24 1.475(17) .
C24 N1 1.226(17) .
N1 C27 1.591(18) .
N1 C26 1.499(17) .
C27 H27A 0.9600 .
C27 H27B 0.9600 .
C27 H27C 0.9600 .
C26 H26A 0.9600 .
C26 H26B 0.9600 .
C26 H26C 0.9600 .

loop_
_geom_torsion_atom_site_label_1
_geom_torsion_atom_site_label_2
_geom_torsion_atom_site_label_3
_geom_torsion_atom_site_label_4
_geom_torsion
_geom_torsion_site_symmetry_1
_geom_torsion_site_symmetry_4
O8 C23 O9 Cd2 -77.2(9) . .
Cd1 O8 C23 C21 -171.0(5) 1_565 .
Cd1 O8 C23 O9 9.2(9) 1_565 .
Cd2 O10 C24 C25 82.4(13) . .
Cd2 O10 C24 N1 -105.1(13) . .
C22 C21 C20 C18 -2.1(11) . .
C22 C21 C23 O8 6.8(11) . .
C22 C21 C23 O9 -173.3(6) . .
C22 C16 C17 C18 2.5(12) . .
C10 C11 O2 Cd1 -172.0(7) . .
C10 C11 O1 Cd1 171.5(5) . .
C10 C11 O1 Cd2 -53.9(12) . 1_545
C10 C9 C7 C8 -67.6(9) . .
C10 C9 C7 C6 114.2(7) . .
C21 C22 C16 C14 -179.1(7) . .
C21 C22 C16 C17 -1.7(11) . .
C21 C20 C18 C17 2.8(12) . .
C21 C20 C18 C19 -178.1(7) . .
C21 C23 O9 Cd2 103.0(6) . .
C14 C16 C17 C18 180.0(7) . .
C14 C13 C12 C10 -5.4(13) . .
C14 C15 C9 C10 -2.7(11) . .
C14 C15 C9 C7 -177.2(6) . .
C11 C10 C9 C15 176.7(7) . .
C11 C10 C9 C7 -9.1(11) . .
C11 C10 C12 C13 -172.9(7) . .
C16 C22 C21 C20 1.6(11) . .
C16 C22 C21 C23 176.5(7) . .
C16 C14 C13 C12 -177.2(7) . .
C16 C14 C15 C9 -178.8(6) . .
C16 C17 C18 C20 -3.1(12) . .
C16 C17 C18 C19 177.9(7) . .
C13 C14 C16 C22 -164.7(8) . .
C13 C14 C16 C17 18.0(11) . .
C13 C14 C15 C9 1.4(11) . .
C15 C14 C16 C22 15.4(11) . .
C15 C14 C16 C17 -161.9(7) . .
C15 C14 C13 C12 2.7(12) . .
C15 C9 C7 C8 106.7(7) . .
C15 C9 C7 C6 -71.5(8) . .
C17 C18 C19 O7 -158.7(8) . .
C17 C18 C19 O6 23.7(12) . .
C9 C10 C11 O2 -22.2(12) . .
C9 C10 C11 O1 160.3(7) . .
C9 C10 C12 C13 3.9(12) . .
C9 C7 C8 C2 -176.3(6) . .
C9 C7 C6 C4 177.3(6) . .
C20 C21 C23 O8 -178.3(7) . .
C20 C21 C23 O9 1.5(10) . .
C20 C18 C19 O7 22.3(12) . .
C20 C18 C19 O6 -155.3(8) . .
C18 C19 O7 Cd2 -178.8(6) . 5_566
C18 C19 O6 Cd2 178.8(6) . 5_566
C12 C10 C11 O2 154.4(8) . .
C12 C10 C11 O1 -23.0(11) . .
C12 C10 C9 C15 0.1(11) . .
C12 C10 C9 C7 174.2(7) . .
C2 C3 C4 C6 0.6(9) . .
C2 C3 C4 C5 -174.9(6) . .
C2 C1 O16 Cd1 -168.9(4) . 7_546
C2 C1 O3 Cd2 -140.6(5) . 7_556
C3 C2 C8 C7 -1.5(9) . .
C3 C2 C1 O16 176.2(6) . .
C3 C2 C1 O3 0.0(9) . .
C3 C4 C6 C7 -0.2(9) . .
C3 C4 C5 O4 158.9(6) . .
C3 C4 C5 O5 -19.9(9) . .
C4 C5 O4 Cd1 -173.7(5) . 4
C4 C5 O5 Cd1 173.9(5) . 4
C8 C2 C3 C4 0.2(9) . .
C8 C2 C1 O16 -9.6(9) . .
C8 C2 C1 O3 174.2(6) . .
C8 C7 C6 C4 -1.0(9) . .
C6 C4 C5 O4 -16.5(9) . .
C6 C4 C5 O5 164.7(6) . .
C6 C7 C8 C2 1.9(9) . .
C1 C2 C3 C4 174.6(6) . .
C1 C2 C8 C7 -175.8(6) . .
C5 C4 C6 C7 175.2(5) . .
O4 C5 O5 Cd1 -4.9(7) . 4
O7 C19 O6 Cd2 1.2(8) . 5_566
O5 C5 O4 Cd1 5.1(7) . 4
O16 C1 O3 Cd2 43.5(10) . 7_556
O3 C1 O16 Cd1 7.1(10) . 7_546
O6 C19 O7 Cd2 -1.2(8) . 5_566
C23 C21 C20 C18 -177.0(7) . .
O2 C11 O1 Cd1 -6.1(8) . .
O2 C11 O1 Cd2 128.5(8) . 1_545
O1 C11 O2 Cd1 5.4(7) . .
O10 C24 N1 C27 8.3(17) . .
O10 C24 N1 C26 -175.3(10) . .
C25 C24 N1 C27 -179.4(11) . .
C25 C24 N1 C26 -2.9(19) . .
